data_7227961
loop_
_publ_author_name
'Campillo-Alvarado, Gonzalo'
'Staudt, Colton'
'Bak, Melissa'
'MacGillivray, Len R.'

_publ_section_title
;
 Generation of cocrystals of Tavaborole (AN2690): opportunities for
 boron-containing APIs
;
_journal_name_full CrystEngComm
_journal_paper_doi 10.1039/C7CE00314E
_journal_year 2017
_chemical_formula_moiety 'C7 H6 B F O2, C6 H6 N2 O'
_chemical_formula_sum 'C13 H12 B F N2 O3'
_chemical_formula_weight 274.06
_chemical_name_common (AN2690)(ina)
_chemical_name_systematic '5-fluoro-1,3-dihydro-1-hydroxy-2,1-benzoxaborole, isonicotinamide'
_space_group_crystal_system monoclinic
_space_group_IT_number 14
_space_group_name_Hall '-P 2ybc'
_space_group_name_H-M_alt 'P 1 21/c 1'
_symmetry_space_group_name_Hall '-P 2ybc'
_symmetry_space_group_name_H-M 'P 1 21/c 1'
_atom_sites_solution_hydrogens geom
_atom_sites_solution_primary dual
_audit_creation_date 2017-02-08
_audit_creation_method
;
Olex2 1.2
(compiled 2016.09.09 svn.r3337 for OlexSys, GUI svn.r5227)
;
_audit_update_record
;
2017-02-08 deposited with the CCDC.
2017-04-03 downloaded from the CCDC.
;
_cell_angle_alpha 90
_cell_angle_beta 93.469(5)
_cell_angle_gamma 90
_cell_formula_units_Z 4
_cell_length_a 15.8870(16)
_cell_length_b 5.9848(6)
_cell_length_c 13.8225(14)
_cell_measurement_reflns_used 4580
_cell_measurement_temperature 298(2)
_cell_measurement_theta_max 1.00
_cell_measurement_theta_min 25.35
_cell_volume 1311.8(2)
_computing_molecular_graphics 'Olex2 (Dolomanov et al., 2009)'
_computing_publication_material 'Olex2 (Dolomanov et al., 2009)'
_computing_structure_refinement 'ShelXL (Sheldrick, 2015)'
_computing_structure_solution 'ShelXT (Sheldrick, 2015)'
_diffrn_ambient_temperature 298.15
_diffrn_measured_fraction_theta_full 0.999
_diffrn_measured_fraction_theta_max 0.999
_diffrn_measurement_device_type 'Nonius KappaCCD'
_diffrn_measurement_method 'CCD phi and omega scans'
_diffrn_radiation_type MoK\a
_diffrn_radiation_wavelength 0.71073
_diffrn_reflns_av_R_equivalents 0.0371
_diffrn_reflns_av_unetI/netI 0.0342
_diffrn_reflns_Laue_measured_fraction_full 0.999
_diffrn_reflns_Laue_measured_fraction_max 0.999
_diffrn_reflns_limit_h_max 17
_diffrn_reflns_limit_h_min -19
_diffrn_reflns_limit_k_max 6
_diffrn_reflns_limit_k_min -7
_diffrn_reflns_limit_l_max 16
_diffrn_reflns_limit_l_min -16
_diffrn_reflns_number 7571
_diffrn_reflns_point_group_measured_fraction_full 0.999
_diffrn_reflns_point_group_measured_fraction_max 0.999
_diffrn_reflns_theta_full 25.363
_diffrn_reflns_theta_max 25.363
_diffrn_reflns_theta_min 2.569
_exptl_absorpt_coefficient_mu 0.107
_exptl_absorpt_correction_T_max 0.9953
_exptl_absorpt_correction_T_min 0.9502
_exptl_absorpt_correction_type multi-scan
_exptl_absorpt_process_details 'HKL Scalepack (Otwinowski & Minor, 1997)'
_exptl_crystal_colour colourless
_exptl_crystal_colour_primary colourless
_exptl_crystal_density_diffrn 1.388
_exptl_crystal_description plate
_exptl_crystal_F_000 568
_exptl_crystal_recrystallization_method
'Slow evaporation of a methanol solution containing 1 equivalent of insonicotinamide and 1 equivalent of AN2690'
_exptl_crystal_size_max 0.27
_exptl_crystal_size_mid 0.26
_exptl_crystal_size_min 0.05
_refine_diff_density_max 0.250
_refine_diff_density_min -0.151
_refine_diff_density_rms 0.037
_refine_ls_extinction_method none
_refine_ls_goodness_of_fit_ref 1.069
_refine_ls_hydrogen_treatment constr
_refine_ls_matrix_type full
_refine_ls_number_parameters 182
_refine_ls_number_reflns 2398
_refine_ls_number_restraints 0
_refine_ls_restrained_S_all 1.069
_refine_ls_R_factor_all 0.0794
_refine_ls_R_factor_gt 0.0468
_refine_ls_shift/su_max 0.000
_refine_ls_shift/su_mean 0.000
_refine_ls_structure_factor_coef Fsqd
_refine_ls_weighting_details 'w=1/[\s^2^(Fo^2^)+(0.0660P)^2^+0.1740P] where P=(Fo^2^+2Fc^2^)/3'
_refine_ls_weighting_scheme calc
_refine_ls_wR_factor_gt 0.1170
_refine_ls_wR_factor_ref 0.1346
_reflns_Friedel_coverage 0.000
_reflns_number_gt 1614
_reflns_number_total 2398
_reflns_threshold_expression 'I > 2\s(I)'
_cod_data_source_file c7ce00314e2.cif
_cod_data_source_block mcg16174
_cod_database_code 7227961
_shelx_space_group_comment
;
The symmetry employed for this shelxl refinement is uniquely defined
by the following loop, which should always be used as a source of
symmetry information in preference to the above space-group names.
They are only intended as comments.
;
_shelx_estimated_absorpt_t_max 0.995
_shelx_estimated_absorpt_t_min 0.972
_olex2_refinement_description
;
1. Fixed Uiso
 At 1.2 times of:
  All C(H) groups, All C(H,H) groups, All N(H,H) groups
 At 1.5 times of:
  All O(H) groups
2.a Secondary CH2 refined with riding coordinates:
 C7(H7a,H7b)
2.b Aromatic/amide H refined with riding coordinates:
 C11(H11), C6(H6), C5(H5), C9(H9), C12(H12), C3(H3), C8(H8)
2.c X=CH2 refined with riding coordinates:
 N2(H2a,H2b)
2.d Idealised tetrahedral OH refined as rotating group:
 O2(H2)
;
_shelx_shelxl_version_number 2014/7
_olex2_submission_special_instructions 'No special instructions were received'

loop_
_space_group_symop_operation_xyz
'x, y, z'
'-x, y+1/2, -z+1/2'
'-x, -y, -z'
'x, -y-1/2, z-1/2'

loop_
_atom_site_label
_atom_site_type_symbol
_atom_site_fract_x
_atom_site_fract_y
_atom_site_fract_z
_atom_site_U_iso_or_equiv
_atom_site_adp_type
_atom_site_occupancy
_atom_site_site_symmetry_order
_atom_site_calc_flag
_atom_site_refinement_flags_posn
O2 O 0.72614(10) 0.3622(2) 0.84053(10) 0.0716(5) Uani 1 1 d .
H2 H 0.7210 0.4292 0.7888 0.107 Uiso 1 1 calc GR
O1 O 0.79374(10) 0.0496(2) 0.91059(10) 0.0735(5) Uani 1 1 d .
F1 F 0.98668(9) -0.2560(3) 0.58095(10) 0.1027(5) Uani 1 1 d .
O3 O 0.50703(10) 1.3176(3) 0.60098(11) 0.0804(5) Uani 1 1 d .
N1 N 0.68290(10) 0.6541(3) 0.69639(12) 0.0602(5) Uani 1 1 d .
N2 N 0.58427(11) 1.2906(3) 0.47126(12) 0.0678(5) Uani 1 1 d .
H2A H 0.5595 1.4040 0.4439 0.081 Uiso 1 1 calc R
H2B H 0.6232 1.2213 0.4427 0.081 Uiso 1 1 calc R
C10 C 0.60639(12) 1.0239(3) 0.60342(13) 0.0524(5) Uani 1 1 d .
C1 C 0.83200(12) 0.1055(3) 0.74883(13) 0.0523(5) Uani 1 1 d .
C2 C 0.87230(12) -0.0863(3) 0.78445(14) 0.0568(5) Uani 1 1 d .
C11 C 0.66181(13) 0.8889(3) 0.55804(15) 0.0605(5) Uani 1 1 d .
H11 H 0.6748 0.9199 0.4947 0.073 Uiso 1 1 calc R
C13 C 0.56245(12) 1.2229(3) 0.55751(14) 0.0570(5) Uani 1 1 d .
C6 C 0.84523(13) 0.1729(4) 0.65460(14) 0.0607(5) Uani 1 1 d .
H6 H 0.8189 0.3009 0.6295 0.073 Uiso 1 1 calc R
C5 C 0.89732(14) 0.0505(4) 0.59813(15) 0.0688(6) Uani 1 1 d .
H5 H 0.9067 0.0948 0.5352 0.083 Uiso 1 1 calc R
C9 C 0.58961(14) 0.9682(4) 0.69680(15) 0.0676(6) Uani 1 1 d .
H9 H 0.5524 1.0540 0.7306 0.081 Uiso 1 1 calc R
C12 C 0.69819(14) 0.7080(3) 0.60575(14) 0.0630(6) Uani 1 1 d .
H12 H 0.7352 0.6193 0.5731 0.076 Uiso 1 1 calc R
C4 C 0.93479(13) -0.1377(4) 0.63714(16) 0.0689(6) Uani 1 1 d .
C7 C 0.85060(16) -0.1267(4) 0.88717(16) 0.0725(6) Uani 1 1 d .
H7A H 0.8238 -0.2713 0.8931 0.087 Uiso 1 1 calc R
H7B H 0.9010 -0.1228 0.9304 0.087 Uiso 1 1 calc R
C3 C 0.92438(13) -0.2125(4) 0.72895(16) 0.0666(6) Uani 1 1 d .
H3 H 0.9508 -0.3413 0.7530 0.080 Uiso 1 1 calc R
C8 C 0.62846(14) 0.7838(4) 0.74017(15) 0.0711(6) Uani 1 1 d .
H8 H 0.6160 0.7484 0.8032 0.085 Uiso 1 1 calc R
B1 B 0.77941(16) 0.1902(4) 0.83246(16) 0.0585(6) Uani 1 1 d .

loop_
_atom_site_aniso_label
_atom_site_aniso_U_11
_atom_site_aniso_U_22
_atom_site_aniso_U_33
_atom_site_aniso_U_23
_atom_site_aniso_U_13
_atom_site_aniso_U_12
O2 0.0978(11) 0.0665(9) 0.0528(9) 0.0023(7) 0.0241(8) 0.0115(8)
O1 0.0979(11) 0.0734(10) 0.0507(9) 0.0114(7) 0.0174(7) 0.0048(9)
F1 0.0988(10) 0.1317(13) 0.0786(10) -0.0218(9) 0.0128(8) 0.0410(10)
O3 0.0854(11) 0.0913(11) 0.0679(10) 0.0197(8) 0.0327(8) 0.0306(9)
N1 0.0651(11) 0.0643(10) 0.0523(10) 0.0045(8) 0.0116(8) 0.0027(8)
N2 0.0748(12) 0.0746(11) 0.0563(11) 0.0124(9) 0.0219(9) 0.0179(9)
C10 0.0535(11) 0.0576(11) 0.0466(11) -0.0013(9) 0.0077(8) -0.0001(9)
C1 0.0612(12) 0.0516(10) 0.0442(11) -0.0003(8) 0.0033(9) -0.0047(9)
C2 0.0615(12) 0.0578(11) 0.0505(11) 0.0015(10) -0.0005(9) -0.0041(10)
C11 0.0690(13) 0.0659(12) 0.0477(11) 0.0003(10) 0.0130(10) 0.0070(11)
C13 0.0583(12) 0.0612(12) 0.0522(12) 0.0046(10) 0.0088(10) 0.0038(10)
C6 0.0701(13) 0.0657(12) 0.0467(12) 0.0041(10) 0.0075(10) 0.0025(10)
C5 0.0725(14) 0.0908(16) 0.0435(11) -0.0013(11) 0.0080(10) 0.0038(13)
C9 0.0715(14) 0.0805(15) 0.0527(13) 0.0068(11) 0.0189(10) 0.0166(12)
C12 0.0742(14) 0.0649(13) 0.0517(12) -0.0009(10) 0.0169(10) 0.0121(11)
C4 0.0647(14) 0.0837(15) 0.0586(14) -0.0170(12) 0.0063(11) 0.0118(12)
C7 0.0914(17) 0.0670(13) 0.0592(14) 0.0146(11) 0.0062(12) 0.0006(12)
C3 0.0686(14) 0.0642(13) 0.0658(15) -0.0016(11) -0.0057(11) 0.0099(11)
C8 0.0771(15) 0.0852(15) 0.0531(12) 0.0134(11) 0.0215(11) 0.0155(12)
B1 0.0745(16) 0.0565(13) 0.0452(13) 0.0033(11) 0.0084(11) -0.0071(12)

loop_
_atom_type_symbol
_atom_type_description
_atom_type_scat_dispersion_real
_atom_type_scat_dispersion_imag
_atom_type_scat_source
C C 0.0033 0.0016 'International Tables Vol C Tables 4.2.6.8 and 6.1.1.4'
H H 0.0000 0.0000 'International Tables Vol C Tables 4.2.6.8 and 6.1.1.4'
B B 0.0013 0.0007 'International Tables Vol C Tables 4.2.6.8 and 6.1.1.4'
F F 0.0171 0.0103 'International Tables Vol C Tables 4.2.6.8 and 6.1.1.4'
N N 0.0061 0.0033 'International Tables Vol C Tables 4.2.6.8 and 6.1.1.4'
O O 0.0106 0.0060 'International Tables Vol C Tables 4.2.6.8 and 6.1.1.4'

loop_
_geom_angle_atom_site_label_1
_geom_angle_atom_site_label_2
_geom_angle_atom_site_label_3
_geom_angle
B1 O2 H2 109.5
B1 O1 C7 110.36(16)
C12 N1 C8 116.50(17)
H2A N2 H2B 120.0
C13 N2 H2A 120.0
C13 N2 H2B 120.0
C11 C10 C13 124.60(17)
C11 C10 C9 116.89(18)
C9 C10 C13 118.50(18)
C2 C1 C6 118.58(18)
C2 C1 B1 105.27(17)
C6 C1 B1 136.15(19)
C1 C2 C7 109.92(18)
C3 C2 C1 122.12(19)
C3 C2 C7 127.96(19)
C10 C11 H11 119.8
C10 C11 C12 120.38(18)
C12 C11 H11 119.8
O3 C13 N2 122.09(18)
O3 C13 C10 119.06(17)
N2 C13 C10 118.85(17)
C1 C6 H6 119.8
C5 C6 C1 120.31(19)
C5 C6 H6 119.8
C6 C5 H5 120.8
C4 C5 C6 118.34(19)
C4 C5 H5 120.8
C10 C9 H9 120.2
C10 C9 C8 119.55(19)
C8 C9 H9 120.2
N1 C12 C11 123.15(18)
N1 C12 H12 118.4
C11 C12 H12 118.4
F1 C4 C5 117.8(2)
F1 C4 C3 118.1(2)
C3 C4 C5 124.1(2)
O1 C7 C2 106.15(16)
O1 C7 H7A 110.5
O1 C7 H7B 110.5
C2 C7 H7A 110.5
C2 C7 H7B 110.5
H7A C7 H7B 108.7
C2 C3 H3 121.7
C4 C3 C2 116.5(2)
C4 C3 H3 121.7
N1 C8 C9 123.52(19)
N1 C8 H8 118.2
C9 C8 H8 118.2
O2 B1 O1 118.62(19)
O2 B1 C1 133.11(19)
O1 B1 C1 108.27(18)

loop_
_geom_bond_atom_site_label_1
_geom_bond_atom_site_label_2
_geom_bond_distance
O2 H2 0.8200
O2 B1 1.341(3)
O1 C7 1.438(3)
O1 B1 1.377(3)
F1 C4 1.364(2)
O3 C13 1.233(2)
N1 C12 1.330(2)
N1 C8 1.334(3)
N2 H2A 0.8600
N2 H2B 0.8600
N2 C13 1.325(2)
C10 C11 1.374(3)
C10 C13 1.502(3)
C10 C9 1.375(3)
C1 C2 1.390(3)
C1 C6 1.392(3)
C1 B1 1.552(3)
C2 C7 1.501(3)
C2 C3 1.385(3)
C11 H11 0.9300
C11 C12 1.376(3)
C6 H6 0.9300
C6 C5 1.382(3)
C5 H5 0.9300
C5 C4 1.369(3)
C9 H9 0.9300
C9 C8 1.383(3)
C12 H12 0.9300
C4 C3 1.365(3)
C7 H7A 0.9700
C7 H7B 0.9700
C3 H3 0.9300
C8 H8 0.9300

loop_
_geom_hbond_atom_site_label_D
_geom_hbond_atom_site_label_H
_geom_hbond_atom_site_label_A
_geom_hbond_distance_DH
_geom_hbond_distance_HA
_geom_hbond_distance_DA
_geom_hbond_angle_DHA
_geom_hbond_site_symmetry_A
O2 H2 N1 0.82 1.93 2.707(2) 158.5 .
N2 H2A O3 0.86 2.05 2.902(2) 171.1 3_686
N2 H2B O2 0.86 2.28 3.110(2) 162.3 4_575
C5 H5 F1 0.93 2.59 3.404(3) 146.5 3_756
C7 H7B F1 0.97 2.52 3.412(3) 152.2 4_556
C8 H8 O3 0.93 2.46 3.173(2) 133.4 2_646

loop_
_geom_torsion_atom_site_label_1
_geom_torsion_atom_site_label_2
_geom_torsion_atom_site_label_3
_geom_torsion_atom_site_label_4
_geom_torsion
F1 C4 C3 C2 179.02(18)
C10 C11 C12 N1 -0.3(3)
C10 C9 C8 N1 0.4(4)
C1 C2 C7 O1 1.0(2)
C1 C2 C3 C4 0.5(3)
C1 C6 C5 C4 0.3(3)
C2 C1 C6 C5 0.1(3)
C2 C1 B1 O2 -177.8(2)
C2 C1 B1 O1 1.6(2)
C11 C10 C13 O3 172.1(2)
C11 C10 C13 N2 -7.6(3)
C11 C10 C9 C8 0.2(3)
C13 C10 C11 C12 -179.14(19)
C13 C10 C9 C8 179.1(2)
C6 C1 C2 C7 179.14(18)
C6 C1 C2 C3 -0.5(3)
C6 C1 B1 O2 1.3(4)
C6 C1 B1 O1 -179.3(2)
C6 C5 C4 F1 -179.42(19)
C6 C5 C4 C3 -0.3(4)
C5 C4 C3 C2 -0.1(3)
C9 C10 C11 C12 -0.3(3)
C9 C10 C13 O3 -6.8(3)
C9 C10 C13 N2 173.5(2)
C12 N1 C8 C9 -1.0(3)
C7 O1 B1 O2 178.5(2)
C7 O1 B1 C1 -1.0(2)
C7 C2 C3 C4 -179.1(2)
C3 C2 C7 O1 -179.33(19)
C8 N1 C12 C11 0.9(3)
B1 O1 C7 C2 0.0(2)
B1 C1 C2 C7 -1.5(2)
B1 C1 C2 C3 178.80(18)
B1 C1 C6 C5 -178.9(2)
